data_2214499
loop_
_publ_author_name
'Boulcina, Raouf'
'Bouacida, Sofiane'
'Roisnel, Thierry'
'Debache, Abdelmadjid'

_publ_section_title
;
 Diethyl
 4-(4-bromophenyl)-2,6-dimethyl-1,4-dihydropyridine-3,5-dicarboxylate
;
_journal_coeditor_code AT2352
_journal_issue 8
_journal_name_full 'Acta Crystallographica Section E'
_journal_page_first o3635
_journal_page_last o3636
_journal_paper_doi 10.1107/S160053680703646X
_journal_volume 63
_journal_year 2007
_chemical_formula_iupac 'C19 H22 Br N O4'
_chemical_formula_moiety 'C19 H22 Br N O4'
_chemical_formula_structural 'C19 H22 Br N O4'
_chemical_formula_sum 'C19 H22 Br N O4'
_chemical_formula_weight 408.28
_chemical_name_systematic
;
Diethyl 4-(4-bromophenyl)-2,6-dimethyl-1,4-dihydropyridine-3,5-dicarboxylate
;
_space_group_IT_number 14
_symmetry_cell_setting monoclinic
_symmetry_space_group_name_Hall '-P 2yn'
_symmetry_space_group_name_H-M 'P 1 21/n 1'
_atom_sites_solution_hydrogens geom
_atom_sites_solution_primary direct
_atom_sites_solution_secondary difmap
_cell_angle_alpha 90.00
_cell_angle_beta 98.126(2)
_cell_angle_gamma 90.00
_cell_formula_units_Z 4
_cell_length_a 10.0597(5)
_cell_length_b 7.4244(4)
_cell_length_c 24.3726(13)
_cell_measurement_reflns_used 8206
_cell_measurement_temperature 295(2)
_cell_measurement_theta_max 27.49
_cell_measurement_theta_min 2.32
_cell_volume 1802.05(16)
_computing_cell_refinement 'SAINT (Bruker, 2003)'
_computing_data_collection 'APEX2 (Bruker, 2003)'
_computing_data_reduction SAINT
_computing_molecular_graphics
;
ORTEP-3 (Farrugia, 1997) and DIAMOND (Brandenburg & Berndt,
2001)
;
_computing_publication_material 'WinGX (Farrugia, 1999)'
_computing_structure_refinement 'SHELXL97 (Sheldrick, 1997)'
_computing_structure_solution 'SIR2002 (Burla <i>et al.</i>,  2003)'
_diffrn_ambient_temperature 295(2)
_diffrn_measured_fraction_theta_full 1.000
_diffrn_measured_fraction_theta_max 1.000
_diffrn_measurement_device_type 'Bruker APEXII'
_diffrn_measurement_method 'CCD rotation images, thin slices, \f scans, and \w'
_diffrn_radiation_monochromator graphite
_diffrn_radiation_type MoK\a
_diffrn_radiation_wavelength 0.71073
_diffrn_reflns_av_R_equivalents 0.0438
_diffrn_reflns_av_sigmaI/netI 0.0318
_diffrn_reflns_limit_h_max 13
_diffrn_reflns_limit_h_min -12
_diffrn_reflns_limit_k_max 9
_diffrn_reflns_limit_k_min -9
_diffrn_reflns_limit_l_max 30
_diffrn_reflns_limit_l_min -31
_diffrn_reflns_number 19743
_diffrn_reflns_theta_full 27.50
_diffrn_reflns_theta_max 27.50
_diffrn_reflns_theta_min 1.69
_exptl_absorpt_coefficient_mu 2.304
_exptl_absorpt_correction_type none
_exptl_crystal_colour colourless
_exptl_crystal_density_diffrn 1.505
_exptl_crystal_density_method 'not measured'
_exptl_crystal_description prism
_exptl_crystal_F_000 840
_exptl_crystal_size_max 0.15
_exptl_crystal_size_mid 0.11
_exptl_crystal_size_min 0.1
_refine_diff_density_max 0.550
_refine_diff_density_min -0.332
_refine_ls_extinction_coef none
_refine_ls_extinction_method 'SHELXL97 (Sheldrick, 1997)'
_refine_ls_goodness_of_fit_ref 1.132
_refine_ls_hydrogen_treatment constr
_refine_ls_matrix_type full
_refine_ls_number_parameters 230
_refine_ls_number_reflns 4132
_refine_ls_number_restraints 0
_refine_ls_restrained_S_all 1.132
_refine_ls_R_factor_all 0.0370
_refine_ls_R_factor_gt 0.0270
_refine_ls_shift/su_max 0.002
_refine_ls_shift/su_mean 0.000
_refine_ls_structure_factor_coef Fsqd
_refine_ls_weighting_details 'calc w = 1/[\s^2^(Fo^2^)+(0.0459P)^2^+0.9623P] where P=(Fo^2^+2Fc^2^)/3'
_refine_ls_weighting_scheme calc
_refine_ls_wR_factor_gt 0.0749
_refine_ls_wR_factor_ref 0.0933
_reflns_number_gt 3460
_reflns_number_total 4132
_reflns_threshold_expression I>2\s(I)
_cod_data_source_file at2352.cif
_cod_data_source_block I
_cod_original_sg_symbol_H-M 'P 21/n'
_cod_database_code 2214499
_cod_database_fobs_code 2214499

loop_
_symmetry_equiv_pos_as_xyz
'x, y, z'
'-x+1/2, y+1/2, -z+1/2'
'-x, -y, -z'
'x-1/2, -y-1/2, z-1/2'

loop_
_atom_site_aniso_label
_atom_site_aniso_U_11
_atom_site_aniso_U_22
_atom_site_aniso_U_33
_atom_site_aniso_U_12
_atom_site_aniso_U_13
_atom_site_aniso_U_23
Br 0.02430(10) 0.0300(2) 0.01610(10) 0.00650(10) 0.00680(10) -0.00150(10)
O1 0.0172(7) 0.0324(9) 0.0236(8) 0.0037(6) -0.0011(6) 0.0056(6)
O2 0.0174(7) 0.0263(8) 0.0184(8) -0.0045(6) -0.0032(6) -0.0026(6)
O3 0.0208(7) 0.0123(7) 0.0201(7) 0.0007(5) 0.0004(5) -0.0008(5)
O4 0.0179(7) 0.0148(7) 0.0195(8) -0.0010(5) -0.0044(6) 0.0042(5)
N1 0.0183(8) 0.0097(7) 0.0187(8) -0.0010(6) 0.0002(6) -0.0012(6)
C1 0.0202(10) 0.0182(10) 0.0234(11) 0.0044(8) 0.0055(8) 0.0035(8)
C2 0.0147(9) 0.0167(10) 0.0144(9) 0.0010(7) 0.0041(7) 0.0033(7)
C3 0.0138(8) 0.0164(9) 0.0117(9) 0.0003(7) 0.0032(7) 0.0016(7)
C4 0.0149(8) 0.0124(9) 0.0122(9) -0.0023(7) 0.0011(7) -0.0003(7)
C5 0.0132(8) 0.0133(9) 0.0118(9) -0.0005(7) 0.0027(7) 0.0008(7)
C6 0.0151(9) 0.0149(10) 0.0110(9) -0.0006(7) 0.0027(7) 0.0013(7)
C7 0.0215(10) 0.0153(10) 0.0163(10) -0.0016(8) -0.0011(8) -0.0030(7)
C8 0.0137(9) 0.0157(10) 0.0103(9) -0.0004(7) 0.0044(7) -0.0002(7)
C9 0.0176(9) 0.0165(10) 0.0218(10) 0.0019(8) -0.0043(8) 0.0053(8)
C10 0.0378(13) 0.0325(13) 0.0202(11) 0.0103(10) 0.0023(9) 0.0078(9)
C11 0.0144(9) 0.0242(11) 0.0127(9) -0.0024(7) 0.0038(7) 0.0024(7)
C12 0.0195(10) 0.0386(14) 0.0198(11) -0.0103(9) -0.0013(9) -0.0050(9)
C13 0.0273(12) 0.0371(14) 0.0226(12) -0.0052(9) 0.0020(9) -0.0058(9)
C14 0.0135(9) 0.0157(9) 0.0111(8) 0.0013(7) -0.0007(7) 0.0003(7)
C15 0.0242(10) 0.0152(10) 0.0162(9) -0.0022(8) 0.0048(8) -0.0034(7)
C16 0.0222(10) 0.0206(10) 0.0180(10) -0.0028(8) 0.0047(8) 0.0007(8)
C17 0.0163(9) 0.0242(11) 0.0106(9) 0.0064(7) 0.0027(7) 0.0003(7)
C18 0.0226(10) 0.0185(10) 0.0210(10) -0.0001(8) 0.0022(8) -0.0070(8)
C19 0.0202(10) 0.0173(10) 0.0205(10) -0.0025(8) 0.0028(8) -0.0032(8)

loop_
_atom_site_type_symbol
_atom_site_label
_atom_site_fract_x
_atom_site_fract_y
_atom_site_fract_z
_atom_site_U_iso_or_equiv
_atom_site_thermal_displace_type
_atom_site_occupancy
Br Br 0.53359(2) 0.25548(3) 0.271070(10) 0.02310(10) Uani 1.000
O O1 1.15604(14) -0.0716(2) 0.14212(6) 0.0248(5) Uani 1.000
O O2 1.07916(15) 0.2138(2) 0.13729(6) 0.0213(4) Uani 1.000
O O3 0.72372(13) 0.42820(18) 0.00338(6) 0.0180(4) Uani 1.000
O O4 0.57284(14) 0.24035(17) -0.04326(6) 0.0181(4) Uani 1.000
N N1 0.81110(17) -0.1926(2) 0.02334(7) 0.0158(4) Uani 1.000
C C1 1.0102(2) -0.3304(3) 0.07312(9) 0.0204(6) Uani 1.000
C C2 0.92482(18) -0.1649(3) 0.06168(8) 0.0151(5) Uani 1.000
C C3 0.95008(18) 0.0016(3) 0.08344(8) 0.0138(5) Uani 1.000
C C4 0.84771(18) 0.1524(3) 0.07128(7) 0.0133(5) Uani 1.000
C C5 0.75149(18) 0.1147(3) 0.01826(7) 0.0127(5) Uani 1.000
C C6 0.73320(18) -0.0549(3) -0.00198(7) 0.0136(5) Uani 1.000
C C7 0.63769(19) -0.1155(3) -0.05182(8) 0.0181(6) Uani 1.000
C C8 0.68440(19) 0.2753(2) -0.00735(8) 0.0130(5) Uani 1.000
C C9 0.51398(19) 0.3921(3) -0.07597(8) 0.0193(6) Uani 1.000
C C10 0.5891(2) 0.4244(3) -0.12397(9) 0.0303(7) Uani 1.000
C C11 1.07165(18) 0.0371(3) 0.12318(8) 0.0169(6) Uani 1.000
C C12 1.1835(2) 0.2660(3) 0.18190(10) 0.0264(7) Uani 1.000
C C13 1.1395(3) 0.2357(3) 0.23741(10) 0.0292(7) Uani 1.000
C C14 0.76975(18) 0.1802(3) 0.12001(7) 0.0137(5) Uani 1.000
C C15 0.6847(2) 0.0454(3) 0.13475(8) 0.0184(6) Uani 1.000
C C16 0.6134(2) 0.0666(3) 0.17933(8) 0.0201(6) Uani 1.000
C C17 0.6288(2) 0.2243(3) 0.20965(8) 0.0170(6) Uani 1.000
C C18 0.7117(2) 0.3610(3) 0.19590(8) 0.0208(6) Uani 1.000
C C19 0.7813(2) 0.3375(3) 0.15105(8) 0.0193(6) Uani 1.000
H H1 0.78782 -0.30168 0.01486 0.0190 Uiso 1.000
H H1A 1.09448 -0.31251 0.05973 0.0305 Uiso 1.000
H H1B 0.96477 -0.43187 0.05462 0.0305 Uiso 1.000
H H1C 1.02581 -0.35245 0.11231 0.0305 Uiso 1.000
H H4 0.89637 0.26388 0.06592 0.0159 Uiso 1.000
H H7A 0.54706 -0.10591 -0.04401 0.0271 Uiso 1.000
H H7B 0.65646 -0.23841 -0.06021 0.0271 Uiso 1.000
H H7C 0.64872 -0.04066 -0.08299 0.0271 Uiso 1.000
H H9A 0.51786 0.49911 -0.05295 0.0232 Uiso 1.000
H H9B 0.42047 0.36700 -0.08950 0.0232 Uiso 1.000
H H10A 0.68067 0.45441 -0.11041 0.0455 Uiso 1.000
H H10B 0.54807 0.52207 -0.14601 0.0455 Uiso 1.000
H H10C 0.58662 0.31751 -0.14624 0.0455 Uiso 1.000
H H12A 1.20504 0.39234 0.17800 0.0317 Uiso 1.000
H H12B 1.26403 0.19640 0.17941 0.0317 Uiso 1.000
H H13A 1.05396 0.29215 0.23823 0.0437 Uiso 1.000
H H13B 1.20446 0.28677 0.26579 0.0437 Uiso 1.000
H H13C 1.13192 0.10873 0.24375 0.0437 Uiso 1.000
H H15 0.67545 -0.06086 0.11435 0.0220 Uiso 1.000
H H16 0.55656 -0.02388 0.18853 0.0241 Uiso 1.000
H H18 0.72077 0.46701 0.21640 0.0249 Uiso 1.000
H H19 0.83673 0.42932 0.14163 0.0232 Uiso 1.000

loop_
_atom_type_symbol
_atom_type_description
_atom_type_scat_dispersion_real
_atom_type_scat_dispersion_imag
_atom_type_scat_source
C C 0.0033 0.0016 'International Tables Vol C Tables 4.2.6.8 and 6.1.1.4'
H H 0.0000 0.0000 'International Tables Vol C Tables 4.2.6.8 and 6.1.1.4'
N N 0.0061 0.0033 'International Tables Vol C Tables 4.2.6.8 and 6.1.1.4'
O O 0.0106 0.0060 'International Tables Vol C Tables 4.2.6.8 and 6.1.1.4'
Cl Cl 0.1484 0.1585 'International Tables Vol C Tables 4.2.6.8 and 6.1.1.4'
Br Br -0.2901 2.4595 'International Tables Vol C Tables 4.2.6.8 and 6.1.1.4'

loop_
_geom_angle_atom_site_label_1
_geom_angle_atom_site_label_2
_geom_angle_atom_site_label_3
_geom_angle
_geom_angle_publ_flag
C11 O2 C12 117.15(16) no
C8 O4 C9 116.32(14) no
C2 N1 C6 123.64(17) no
C6 N1 H1 118.00 no
C2 N1 H1 118.00 no
N1 C2 C3 119.37(18) no
N1 C2 C1 113.54(18) no
C1 C2 C3 127.07(18) no
C4 C3 C11 118.21(18) no
C2 C3 C4 120.71(17) no
C2 C3 C11 120.87(19) no
C3 C4 C14 110.84(16) no
C3 C4 C5 111.13(17) no
C5 C4 C14 110.44(15) no
C4 C5 C8 114.20(18) no
C4 C5 C6 121.03(18) no
C6 C5 C8 124.76(16) no
N1 C6 C7 113.35(18) no
C5 C6 C7 127.52(18) no
N1 C6 C5 119.10(16) no
O4 C8 C5 114.28(14) no
O3 C8 O4 122.29(16) no
O3 C8 C5 123.41(18) no
O4 C9 C10 109.88(16) no
O2 C11 C3 110.57(17) no
O1 C11 C3 127.0(2) no
O1 C11 O2 122.40(18) no
O2 C12 C13 111.17(18) no
C15 C14 C19 118.05(17) no
C4 C14 C15 120.27(18) no
C4 C14 C19 121.69(18) no
C14 C15 C16 121.44(19) no
C15 C16 C17 118.8(2) no
Br C17 C18 119.27(16) no
Br C17 C16 119.56(16) no
C16 C17 C18 121.17(19) no
C17 C18 C19 119.1(2) no
C14 C19 C18 121.46(19) no
C2 C1 H1A 109.00 no
C2 C1 H1B 109.00 no
C2 C1 H1C 109.00 no
H1A C1 H1B 109.00 no
H1A C1 H1C 110.00 no
H1B C1 H1C 109.00 no
C3 C4 H4 108.00 no
C5 C4 H4 108.00 no
C14 C4 H4 108.00 no
C6 C7 H7A 109.00 no
C6 C7 H7B 109.00 no
C6 C7 H7C 109.00 no
H7A C7 H7B 109.00 no
H7A C7 H7C 109.00 no
H7B C7 H7C 109.00 no
O4 C9 H9A 110.00 no
O4 C9 H9B 110.00 no
C10 C9 H9A 110.00 no
C10 C9 H9B 110.00 no
H9A C9 H9B 108.00 no
C9 C10 H10A 109.00 no
C9 C10 H10B 109.00 no
C9 C10 H10C 109.00 no
H10A C10 H10B 109.00 no
H10A C10 H10C 109.00 no
H10B C10 H10C 109.00 no
O2 C12 H12A 109.00 no
O2 C12 H12B 109.00 no
C13 C12 H12A 109.00 no
C13 C12 H12B 109.00 no
H12A C12 H12B 108.00 no
C12 C13 H13A 109.00 no
C12 C13 H13B 109.00 no
C12 C13 H13C 109.00 no
H13A C13 H13B 109.00 no
H13A C13 H13C 109.00 no
H13B C13 H13C 109.00 no
C14 C15 H15 119.00 no
C16 C15 H15 119.00 no
C15 C16 H16 121.00 no
C17 C16 H16 121.00 no
C17 C18 H18 120.00 no
C19 C18 H18 120.00 no
C14 C19 H19 119.00 no
C18 C19 H19 119.00 no

loop_
_geom_bond_atom_site_label_1
_geom_bond_atom_site_label_2
_geom_bond_distance
_geom_bond_publ_flag
Br C17 1.902(2) no
O1 C11 1.214(2) no
O2 C11 1.356(3) no
O2 C12 1.453(3) no
O3 C8 1.218(2) no
O4 C8 1.347(2) no
O4 C9 1.457(3) no
N1 C2 1.386(3) no
N1 C6 1.380(3) no
N1 H1 0.8600 no
C1 C2 1.503(3) no
C2 C3 1.355(3) no
C3 C11 1.473(3) no
C3 C4 1.522(3) no
C4 C14 1.527(2) no
C4 C5 1.527(2) no
C5 C6 1.355(3) no
C5 C8 1.466(3) no
C6 C7 1.507(3) no
C9 C10 1.499(3) no
C12 C13 1.499(3) no
C14 C19 1.387(3) no
C14 C15 1.396(3) no
C15 C16 1.393(3) no
C16 C17 1.382(3) no
C17 C18 1.385(3) no
C18 C19 1.390(3) no
C1 H1A 0.9600 no
C1 H1B 0.9600 no
C1 H1C 0.9600 no
C4 H4 0.9800 no
C7 H7A 0.9600 no
C7 H7B 0.9600 no
C7 H7C 0.9600 no
C9 H9A 0.9700 no
C9 H9B 0.9700 no
C10 H10A 0.9600 no
C10 H10B 0.9600 no
C10 H10C 0.9600 no
C12 H12A 0.9700 no
C12 H12B 0.9700 no
C13 H13A 0.9600 no
C13 H13B 0.9600 no
C13 H13C 0.9600 no
C15 H15 0.9300 no
C16 H16 0.9300 no
C18 H18 0.9300 no
C19 H19 0.9300 no

loop_
_geom_hbond_atom_site_label_D
_geom_hbond_atom_site_label_H
_geom_hbond_atom_site_label_A
_geom_hbond_site_symmetry_A
_geom_hbond_distance_DH
_geom_hbond_distance_HA
_geom_hbond_distance_DA
_geom_hbond_angle_DHA
_geom_hbond_publ_flag
N1 H1 O3 1_545 0.86 2.11 2.969(2) 173 yes
C4 H4 O3 . 0.98 2.47 2.811(2) 100 yes

loop_
_geom_torsion_atom_site_label_1
_geom_torsion_atom_site_label_2
_geom_torsion_atom_site_label_3
_geom_torsion_atom_site_label_4
_geom_torsion
_geom_torsion_publ_flag
C11 O2 C12 C13 -83.5(2) no
C12 O2 C11 O1 -7.9(3) no
C12 O2 C11 C3 171.77(16) no
C8 O4 C9 C10 80.4(2) no
C9 O4 C8 O3 10.3(3) no
C9 O4 C8 C5 -171.06(15) no
C6 N1 C2 C1 -166.26(17) no
C6 N1 C2 C3 12.1(3) no
C2 N1 C6 C5 -12.9(3) no
C2 N1 C6 C7 165.30(17) no
C1 C2 C3 C11 -0.3(3) no
N1 C2 C3 C4 6.9(3) no
N1 C2 C3 C11 -178.42(17) no
C1 C2 C3 C4 -174.97(18) no
C2 C3 C4 C14 101.3(2) no
C11 C3 C4 C5 163.28(17) no
C11 C3 C4 C14 -73.5(2) no
C2 C3 C11 O1 -3.2(3) no
C2 C3 C11 O2 177.10(17) no
C4 C3 C11 O1 171.59(19) no
C4 C3 C11 O2 -8.1(2) no
C2 C3 C4 C5 -21.9(2) no
C3 C4 C5 C6 21.2(2) no
C3 C4 C5 C8 -158.58(16) no
C14 C4 C5 C6 -102.3(2) no
C14 C4 C5 C8 78.0(2) no
C3 C4 C14 C15 -65.5(2) no
C3 C4 C14 C19 114.0(2) no
C5 C4 C14 C15 58.1(2) no
C5 C4 C14 C19 -122.3(2) no
C4 C5 C6 C7 176.77(17) no
C8 C5 C6 N1 174.40(17) no
C8 C5 C6 C7 -3.5(3) no
C4 C5 C8 O3 17.5(3) no
C4 C5 C8 O4 -161.12(16) no
C6 C5 C8 O3 -162.23(19) no
C6 C5 C8 O4 19.1(3) no
C4 C5 C6 N1 -5.4(3) no
C4 C14 C15 C16 179.40(18) no
C19 C14 C15 C16 -0.2(3) no
C4 C14 C19 C18 -178.99(18) no
C15 C14 C19 C18 0.6(3) no
C14 C15 C16 C17 -0.6(3) no
C15 C16 C17 Br -179.49(15) no
C15 C16 C17 C18 1.0(3) no
Br C17 C18 C19 179.87(15) no
C16 C17 C18 C19 -0.6(3) no
C17 C18 C19 C14 -0.2(3) no

loop_
_cod_related_entry_id
_cod_related_entry_database
_cod_related_entry_code
1 ChemSpider 856318
